data_1573717
_journal_paper_doi 10.1039/D4OB01942C
_chemical_formula_sum 'C10 H12 O Se'
_chemical_formula_weight 227.16
_space_group_crystal_system monoclinic
_space_group_IT_number 14
_space_group_name_Hall '-P 2yn'
_space_group_name_H-M_alt 'P 1 21/n 1'
_atom_sites_solution_hydrogens geom
_audit_creation_method SHELXL-2014/7
_audit_update_record
;
2024-10-30 deposited with the CCDC.	2025-01-17 downloaded from the CCDC.
;
_cell_angle_alpha 90
_cell_angle_beta 91.02(2)
_cell_angle_gamma 90
_cell_formula_units_Z 4
_cell_length_a 7.300(7)
_cell_length_b 10.358(9)
_cell_length_c 12.964(12)
_cell_measurement_reflns_used 869
_cell_measurement_temperature 296(2)
_cell_measurement_theta_max 18.04
_cell_measurement_theta_min 3.18
_cell_volume 980.1(16)
_computing_cell_refinement 'Bruker SAINT'
_computing_data_collection 'Bruker APEX2'
_computing_data_reduction 'Bruker SAINT'
_computing_molecular_graphics 'Mercury 2024.2.0'
_computing_structure_refinement 'SHELXL-2014 (Sheldrick 2014)'
_computing_structure_solution 'SHELXS-97 (Sheldrick 2008)'
_diffrn_ambient_temperature 296(2)
_diffrn_measured_fraction_theta_full 1.000
_diffrn_measured_fraction_theta_max 0.999
_diffrn_measurement_device_type 'Bruker APEX-II CCD'
_diffrn_measurement_method '\f and \w scans'
_diffrn_radiation_type MoK\a
_diffrn_radiation_wavelength 0.71073
_diffrn_reflns_av_R_equivalents 0.1127
_diffrn_reflns_av_unetI/netI 0.0951
_diffrn_reflns_Laue_measured_fraction_full 1.000
_diffrn_reflns_Laue_measured_fraction_max 0.999
_diffrn_reflns_limit_h_max 8
_diffrn_reflns_limit_h_min -8
_diffrn_reflns_limit_k_max 12
_diffrn_reflns_limit_k_min -12
_diffrn_reflns_limit_l_max 15
_diffrn_reflns_limit_l_min -15
_diffrn_reflns_number 10862
_diffrn_reflns_point_group_measured_fraction_full 1.000
_diffrn_reflns_point_group_measured_fraction_max 0.999
_diffrn_reflns_theta_full 25.242
_diffrn_reflns_theta_max 25.319
_diffrn_reflns_theta_min 2.517
_exptl_absorpt_coefficient_mu 3.781
_exptl_absorpt_correction_T_max 0.7452
_exptl_absorpt_correction_T_min 0.6592
_exptl_absorpt_correction_type multi-scan
_exptl_absorpt_process_details 'SADABS (Bruker,2014)'
_exptl_crystal_colour colourless
_exptl_crystal_density_diffrn 1.539
_exptl_crystal_description plate
_exptl_crystal_F_000 456
_exptl_crystal_size_max 0.180
_exptl_crystal_size_mid 0.100
_exptl_crystal_size_min 0.040
_refine_diff_density_max 0.962
_refine_diff_density_min -1.196
_refine_diff_density_rms 0.101
_refine_ls_extinction_method none
_refine_ls_goodness_of_fit_ref 1.019
_refine_ls_hydrogen_treatment constr
_refine_ls_matrix_type full
_refine_ls_number_parameters 91
_refine_ls_number_reflns 1789
_refine_ls_number_restraints 1
_refine_ls_restrained_S_all 1.020
_refine_ls_R_factor_all 0.1526
_refine_ls_R_factor_gt 0.0650
_refine_ls_shift/su_max 0.000
_refine_ls_shift/su_mean 0.000
_refine_ls_structure_factor_coef Fsqd
_refine_ls_weighting_details 'w=1/[\s^2^(Fo^2^)+(0.0774P)^2^+2.5484P] where P=(Fo^2^+2Fc^2^)/3'
_refine_ls_weighting_scheme calc
_refine_ls_wR_factor_gt 0.1539
_refine_ls_wR_factor_ref 0.1885
_reflns_Friedel_coverage 0.000
_reflns_number_gt 898
_reflns_number_total 1789
_reflns_threshold_expression 'I > 2\s(I)'
_cod_data_source_file d4ob01942c3.cif
_cod_data_source_block shelx
_cod_original_cell_volume 980.1(15)
_cod_original_sg_symbol_H-M 'P 21/n'
_cod_database_code 1573717
_shelx_shelxl_version_number 2014/7
_shelx_space_group_comment
;
The symmetry employed for this shelxl refinement is uniquely defined
by the following loop, which should always be used as a source of
symmetry information in preference to the above space-group names.
They are only intended as comments.
;
_shelx_estimated_absorpt_t_min 0.549
_shelx_estimated_absorpt_t_max 0.863

loop_
_space_group_symop_operation_xyz
'x, y, z'
'-x+1/2, y+1/2, -z+1/2'
'-x, -y, -z'
'x-1/2, -y-1/2, z-1/2'

loop_
_atom_site_label
_atom_site_type_symbol
_atom_site_fract_x
_atom_site_fract_y
_atom_site_fract_z
_atom_site_U_iso_or_equiv
_atom_site_adp_type
_atom_site_occupancy
_atom_site_site_symmetry_order
_atom_site_calc_flag
_atom_site_refinement_flags_posn
_atom_site_refinement_flags_adp
_atom_site_refinement_flags_occupancy
_atom_site_disorder_assembly
_atom_site_disorder_group
C2 C 0.2465(12) 0.4847(10) 0.3548(8) 0.070(3) Uani 1 1 d . . . . .
H2 H 0.2440 0.5592 0.3147 0.084 Uiso 1 1 calc R U . . .
C3 C 0.2501(12) 0.4870(9) 0.4586(8) 0.063(3) Uani 1 1 d . . . . .
C3A C 0.2504(12) 0.3611(9) 0.5029(7) 0.054(2) Uani 1 1 d . . . . .
C4 C 0.254(2) 0.3342(10) 0.6176(7) 0.104(2) Uani 1 1 d . . . . .
H4A H 0.3658 0.3687 0.6477 0.124 Uiso 1 1 calc R U . . .
H4B H 0.1517 0.3787 0.6489 0.124 Uiso 1 1 calc R U . . .
C5 C 0.242(2) 0.1963(10) 0.6418(8) 0.104(2) Uani 1 1 d D . . . .
H5A H 0.3240 0.1819 0.7002 0.124 Uiso 1 1 calc R U . . .
H5B H 0.1188 0.1819 0.6665 0.124 Uiso 1 1 calc R U . . .
C6 C 0.275(2) 0.1005(10) 0.5738(7) 0.104(2) Uani 1 1 d D . . . .
H6 H 0.4092 0.1025 0.5782 0.124 Uiso 1 1 calc R U . . .
C7 C 0.254(2) 0.1242(12) 0.4612(9) 0.104(2) Uani 1 1 d . . . . .
C7A C 0.2502(12) 0.2607(9) 0.4352(6) 0.054(2) Uani 1 1 d . . . . .
C8 C 0.2513(14) 0.6106(10) 0.5211(9) 0.081(3) Uani 1 1 d . . . . .
H8A H 0.2540 0.5901 0.5933 0.121 Uiso 1 1 calc R U . . .
H8B H 0.3578 0.6605 0.5046 0.121 Uiso 1 1 calc R U . . .
H8C H 0.1430 0.6597 0.5048 0.121 Uiso 1 1 calc R U . . .
C9 C 0.248(2) -0.0441(11) 0.6031(9) 0.149(6) Uani 1 1 d . . . . .
H9A H 0.2781 -0.0976 0.5454 0.223 Uiso 1 1 calc R U . . .
H9B H 0.3264 -0.0653 0.6608 0.223 Uiso 1 1 calc R U . . .
H9C H 0.1226 -0.0584 0.6211 0.223 Uiso 1 1 calc R U . . .
O1 O 0.2511(11) 0.0401(7) 0.3960(5) 0.093(2) Uani 1 1 d . . . . .
Se1 Se 0.24708(15) 0.32054(10) 0.29873(7) 0.0710(5) Uani 1 1 d . . . . .

loop_
_atom_site_aniso_label
_atom_site_aniso_U_11
_atom_site_aniso_U_22
_atom_site_aniso_U_33
_atom_site_aniso_U_23
_atom_site_aniso_U_13
_atom_site_aniso_U_12
C2 0.068(7) 0.069(7) 0.072(7) 0.007(5) 0.002(5) 0.001(5)
C3 0.049(6) 0.069(7) 0.071(7) -0.010(5) -0.004(5) -0.001(5)
C3A 0.042(5) 0.063(6) 0.056(5) -0.003(4) 0.002(4) -0.001(4)
C4 0.175(7) 0.084(4) 0.052(3) 0.004(3) -0.001(4) 0.000(4)
C5 0.175(7) 0.084(4) 0.052(3) 0.004(3) -0.001(4) 0.000(4)
C6 0.175(7) 0.084(4) 0.052(3) 0.004(3) -0.001(4) 0.000(4)
C7 0.175(7) 0.084(4) 0.052(3) 0.004(3) -0.001(4) 0.000(4)
C7A 0.063(6) 0.058(5) 0.040(4) 0.001(5) -0.003(4) -0.005(5)
C8 0.061(7) 0.078(7) 0.103(8) -0.031(6) -0.002(6) -0.001(6)
C9 0.29(2) 0.074(8) 0.078(8) 0.036(7) 0.018(10) -0.006(11)
O1 0.150(7) 0.066(4) 0.063(4) -0.011(4) 0.004(4) -0.001(5)
Se1 0.0938(9) 0.0763(7) 0.0428(5) 0.0026(5) 0.0005(5) -0.0003(6)

loop_
_atom_type_symbol
_atom_type_description
_atom_type_scat_dispersion_real
_atom_type_scat_dispersion_imag
_atom_type_scat_source
C C 0.0033 0.0016 'International Tables Vol C Tables 4.2.6.8 and 6.1.1.4'
H H 0.0000 0.0000 'International Tables Vol C Tables 4.2.6.8 and 6.1.1.4'
O O 0.0106 0.0060 'International Tables Vol C Tables 4.2.6.8 and 6.1.1.4'
Se Se -0.0929 2.2259 'International Tables Vol C Tables 4.2.6.8 and 6.1.1.4'

loop_
_geom_angle_atom_site_label_1
_geom_angle_atom_site_label_2
_geom_angle_atom_site_label_3
_geom_angle
_geom_angle_site_symmetry_1
_geom_angle_site_symmetry_3
_geom_angle_publ_flag
C3 C2 Se1 114.1(8) . . ?
C3 C2 H2 122.9 . . ?
Se1 C2 H2 122.9 . . ?
C2 C3 C3A 112.7(9) . . ?
C2 C3 C8 123.3(10) . . ?
C3A C3 C8 124.0(9) . . ?
C7A C3A C3 116.1(8) . . ?
C7A C3A C4 119.6(8) . . ?
C3 C3A C4 124.3(8) . . ?
C5 C4 C3A 112.9(9) . . ?
C5 C4 H4A 109.0 . . ?
C3A C4 H4A 109.0 . . ?
C5 C4 H4B 109.0 . . ?
C3A C4 H4B 109.0 . . ?
H4A C4 H4B 107.8 . . ?
C6 C5 C4 124.4(10) . . ?
C6 C5 H5A 106.2 . . ?
C4 C5 H5A 106.2 . . ?
C6 C5 H5B 106.2 . . ?
C4 C5 H5B 106.2 . . ?
H5A C5 H5B 106.4 . . ?
C5 C6 C7 120.2(11) . . ?
C5 C6 C9 121.4(10) . . ?
C7 C6 C9 112.8(10) . . ?
C5 C6 H6 97.9 . . ?
C7 C6 H6 97.9 . . ?
C9 C6 H6 97.9 . . ?
O1 C7 C7A 122.5(9) . . ?
O1 C7 C6 124.4(11) . . ?
C7A C7 C6 113.0(10) . . ?
C3A C7A C7 126.4(8) . . ?
C3A C7A Se1 110.8(7) . . ?
C7 C7A Se1 122.7(7) . . ?
C3 C8 H8A 109.5 . . ?
C3 C8 H8B 109.5 . . ?
H8A C8 H8B 109.5 . . ?
C3 C8 H8C 109.5 . . ?
H8A C8 H8C 109.5 . . ?
H8B C8 H8C 109.5 . . ?
C6 C9 H9A 109.5 . . ?
C6 C9 H9B 109.5 . . ?
H9A C9 H9B 109.5 . . ?
C6 C9 H9C 109.5 . . ?
H9A C9 H9C 109.5 . . ?
H9B C9 H9C 109.5 . . ?
C2 Se1 C7A 86.2(4) . . ?

loop_
_geom_bond_atom_site_label_1
_geom_bond_atom_site_label_2
_geom_bond_distance
_geom_bond_site_symmetry_2
_geom_bond_publ_flag
C2 C3 1.346(13) . ?
C2 Se1 1.849(10) . ?
C2 H2 0.9300 . ?
C3 C3A 1.425(12) . ?
C3 C8 1.515(13) . ?
C3A C7A 1.361(11) . ?
C3A C4 1.513(12) . ?
C4 C5 1.465(13) . ?
C4 H4A 0.9700 . ?
C4 H4B 0.9700 . ?
C5 C6 1.353(11) . ?
C5 H5A 0.9700 . ?
C5 H5B 0.9700 . ?
C6 C7 1.485(13) . ?
C6 C9 1.558(14) . ?
C6 H6 0.9800 . ?
C7 O1 1.214(12) . ?
C7 C7A 1.453(15) . ?
C7A Se1 1.874(8) . ?
C8 H8A 0.9600 . ?
C8 H8B 0.9600 . ?
C8 H8C 0.9600 . ?
C9 H9A 0.9600 . ?
C9 H9B 0.9600 . ?
C9 H9C 0.9600 . ?
